data_4324515
loop_
_publ_author_name
'Yanyan Wang'
'Yi Li'
'Lei Wang'
'Jingzhe Zhang'
'Yan Yan'
'Jiyang Li'
'Jihong Yu'
'Jincheng Wang'
'Ruren Xu'

_publ_section_title
;
 ACO-Zeotype Iron Aluminum Phosphates with Variable Al/Fe Ratios
 Controlled by F-Ions
;
_journal_name_full 'Inorganic Chemistry'
_journal_page_first 1820
_journal_page_last 1825
_journal_paper_doi 10.1021/ic102234s
_journal_volume 50
_journal_year 2011
_chemical_formula_sum 'C8 H44.72 Al1.64 F1.64 Fe6.36 N8 O34.36 P8'
_chemical_formula_weight 1481.37
_chemical_name_systematic
; 
 ? 
;
_space_group_IT_number 121
_symmetry_cell_setting tetragonal
_symmetry_space_group_name_Hall 'I -4 2'
_symmetry_space_group_name_H-M 'I -4 2 m'
_atom_sites_solution_hydrogens none
_atom_sites_solution_primary direct
_atom_sites_solution_secondary difmap
_audit_creation_method SHELXL-97
_cell_angle_alpha 90.00
_cell_angle_beta 90.00
_cell_angle_gamma 90.00
_cell_formula_units_Z 1
_cell_length_a 10.2660(11)
_cell_length_b 10.2660(11)
_cell_length_c 9.6311(10)
_cell_measurement_reflns_used 2.81
_cell_measurement_temperature 293(2)
_cell_measurement_theta_max 687
_cell_measurement_theta_min 28.30
_cell_volume 1015.03(19)
_computing_cell_refinement 'Bruker SMART Apex 2'
_computing_data_collection 'Bruker SMART Apex 2'
_computing_data_reduction 'Bruker SAINT'
_computing_molecular_graphics SHELXP-97
_computing_publication_material SHELXTL
_computing_structure_refinement 'SHELXL-97 (Sheldrick, 1997)'
_computing_structure_solution 'SHELXS-97 (Sheldrick, 1990)'
_diffrn_ambient_temperature 293(2)
_diffrn_detector_area_resol_mean 5.00cm
_diffrn_measured_fraction_theta_full 0.998
_diffrn_measured_fraction_theta_max 0.998
_diffrn_measurement_device_type 'CCD area detector'
_diffrn_measurement_method 'phi and omega scans'
_diffrn_radiation_monochromator graphite
_diffrn_radiation_source 'fine-focus sealed tube'
_diffrn_radiation_type MoK\a
_diffrn_radiation_wavelength 0.71073
_diffrn_reflns_av_R_equivalents 0.0280
_diffrn_reflns_av_sigmaI/netI 0.0210
_diffrn_reflns_limit_h_max 12
_diffrn_reflns_limit_h_min -13
_diffrn_reflns_limit_k_max 13
_diffrn_reflns_limit_k_min -13
_diffrn_reflns_limit_l_max 8
_diffrn_reflns_limit_l_min -12
_diffrn_reflns_number 3746
_diffrn_reflns_theta_full 28.30
_diffrn_reflns_theta_max 28.30
_diffrn_reflns_theta_min 2.81
_diffrn_standards_decay_% none
_diffrn_standards_interval_count none
_diffrn_standards_interval_time none
_diffrn_standards_number none
_exptl_absorpt_coefficient_mu 2.693
_exptl_absorpt_correction_T_max 0.7745
_exptl_absorpt_correction_T_min 0.6882
_exptl_absorpt_correction_type empirical
_exptl_absorpt_process_details sadabs
_exptl_crystal_colour gray
_exptl_crystal_density_diffrn 2.423
_exptl_crystal_description block
_exptl_crystal_F_000 745
_exptl_crystal_size_max 0.15
_exptl_crystal_size_mid 0.10
_exptl_crystal_size_min 0.10
_refine_diff_density_max 0.576
_refine_diff_density_min -0.572
_refine_diff_density_rms 0.095
_refine_ls_abs_structure_details 'Flack H D (1983), Acta Cryst. A39, 876-881'
_refine_ls_abs_structure_Flack 0.05(7)
_refine_ls_extinction_method none
_refine_ls_goodness_of_fit_ref 0.913
_refine_ls_hydrogen_treatment none
_refine_ls_matrix_type full
_refine_ls_number_parameters 52
_refine_ls_number_reflns 687
_refine_ls_number_restraints 0
_refine_ls_restrained_S_all 0.913
_refine_ls_R_factor_all 0.0456
_refine_ls_R_factor_gt 0.0429
_refine_ls_shift/su_max 0.000
_refine_ls_shift/su_mean 0.000
_refine_ls_structure_factor_coef Fsqd
_refine_ls_weighting_details 'calc w=1/[\s^2^(Fo^2^)+(0.0734P)^2^+4.3959P] where P=(Fo^2^+2Fc^2^)/3'
_refine_ls_weighting_scheme calc
_refine_ls_wR_factor_gt 0.1135
_refine_ls_wR_factor_ref 0.1165
_reflns_number_gt 643
_reflns_number_total 687
_reflns_threshold_expression >2sigma(I)
_cod_data_source_file ic102234s_si_002.cif
_cod_data_source_block y
_cod_database_code 4324515

loop_
_symmetry_equiv_pos_as_xyz
'x, y, z'
'y, -x, -z'
'-x, -y, z'
'-y, x, -z'
'x, -y, -z'
'-y, -x, z'
'-x, y, -z'
'y, x, z'
'x+1/2, y+1/2, z+1/2'
'y+1/2, -x+1/2, -z+1/2'
'-x+1/2, -y+1/2, z+1/2'
'-y+1/2, x+1/2, -z+1/2'
'x+1/2, -y+1/2, -z+1/2'
'-y+1/2, -x+1/2, z+1/2'
'-x+1/2, y+1/2, -z+1/2'
'y+1/2, x+1/2, z+1/2'

loop_
_atom_site_label
_atom_site_type_symbol
_atom_site_fract_x
_atom_site_fract_y
_atom_site_fract_z
_atom_site_U_iso_or_equiv
_atom_site_adp_type
_atom_site_occupancy
_atom_site_symmetry_multiplicity
_atom_site_calc_flag
_atom_site_refinement_flags
Fe Fe 0.36725(7) -0.36725(7) -1.13121(11) 0.0441(3) Uani 0.80 2 d SP
Al Al 0.36725(7) -0.36725(7) -1.13121(11) 0.0441(3) Uani 0.20 2 d SP
P P 0.33584(11) -0.33584(11) -0.8063(2) 0.0504(5) Uani 1 2 d S
F F 0.5000 -0.5000 -1.0000 0.082(3) Uani 0.82 8 d SP
O2W O 0.5000 -0.5000 -1.0000 0.082(3) Uani 0.18 8 d SP
O1 O 0.3004(4) -0.3004(4) -0.9548(8) 0.080(2) Uani 1 2 d S
O2 O 0.3044(4) -0.4779(4) -0.7788(5) 0.0793(14) Uani 1 1 d .
O3 O 0.2564(6) -0.2564(6) -0.7074(10) 0.139(4) Uani 1 2 d S
N N 0.1848(7) -0.5000 -0.5000 0.068(2) Uani 1 2 d S
C C 0.0446(9) -0.4961(9) -0.5634(8) 0.0446(19) Uani 0.50 1 d P
O1W O 0.0000 0.0000 -1.0000 0.107(7) Uani 1 8 d S

loop_
_atom_site_aniso_label
_atom_site_aniso_U_11
_atom_site_aniso_U_22
_atom_site_aniso_U_33
_atom_site_aniso_U_23
_atom_site_aniso_U_13
_atom_site_aniso_U_12
Fe 0.0399(4) 0.0399(4) 0.0526(5) 0.0067(3) -0.0067(3) 0.0065(4)
Al 0.0399(4) 0.0399(4) 0.0526(5) 0.0067(3) -0.0067(3) 0.0065(4)
P 0.0488(6) 0.0488(6) 0.0536(8) -0.0092(5) 0.0092(5) 0.0181(7)
F 0.082(5) 0.082(5) 0.081(7) 0.000 0.000 0.000
O2W 0.082(5) 0.082(5) 0.081(7) 0.000 0.000 0.000
O1 0.078(3) 0.078(3) 0.084(5) 0.006(2) -0.006(2) 0.028(4)
O2 0.071(3) 0.067(3) 0.100(3) 0.007(3) 0.045(3) -0.002(2)
O3 0.147(6) 0.147(6) 0.123(8) -0.031(4) 0.031(4) 0.090(7)
N 0.043(4) 0.067(5) 0.095(7) -0.006(4) 0.000 0.000
C 0.044(4) 0.042(4) 0.048(4) -0.001(4) 0.014(4) 0.000(4)
O1W 0.134(10) 0.134(10) 0.053(8) 0.000 0.000 0.000

loop_
_atom_type_symbol
_atom_type_description
_atom_type_scat_dispersion_real
_atom_type_scat_dispersion_imag
_atom_type_scat_source
C C 0.0033 0.0016 'International Tables Vol C Tables 4.2.6.8 and 6.1.1.4'
H H 0.0000 0.0000 'International Tables Vol C Tables 4.2.6.8 and 6.1.1.4'
Al Al 0.0645 0.0514 'International Tables Vol C Tables 4.2.6.8 and 6.1.1.4'
F F 0.0171 0.0103 'International Tables Vol C Tables 4.2.6.8 and 6.1.1.4'
Fe Fe 0.3463 0.8444 'International Tables Vol C Tables 4.2.6.8 and 6.1.1.4'
N N 0.0061 0.0033 'International Tables Vol C Tables 4.2.6.8 and 6.1.1.4'
O O 0.0106 0.0060 'International Tables Vol C Tables 4.2.6.8 and 6.1.1.4'
P P 0.1023 0.0942 'International Tables Vol C Tables 4.2.6.8 and 6.1.1.4'

loop_
_geom_angle_atom_site_label_1
_geom_angle_atom_site_label_2
_geom_angle_atom_site_label_3
_geom_angle
_geom_angle_site_symmetry_1
_geom_angle_site_symmetry_3
O2 Fe O2 110.6(3) 5_543 2_653
O2 Fe O3 98.7(2) 5_543 11_544
O2 Fe O3 98.7(2) 2_653 11_544
O2 Fe O1 124.31(17) 5_543 .
O2 Fe O1 124.31(17) 2_653 .
O3 Fe O1 82.5(4) 11_544 .
O2 Fe F 87.52(13) 5_543 .
O2 Fe F 87.52(13) 2_653 .
O3 Fe F 169.0(3) 11_544 .
O1 Fe F 86.49(19) . .
O3 P O2 107.3(3) . 6
O3 P O2 107.3(3) . .
O2 P O2 112.3(4) 6 .
O3 P O1 109.7(5) . .
O2 P O1 110.1(3) 6 .
O2 P O1 110.1(3) . .
Al F Fe 0.00(6) 2_653 2_653
Al F Fe 107.50(3) 2_653 .
Fe F Fe 107.50(3) 2_653 .
Al F Al 113.50(5) 2_653 4_543
Fe F Al 113.50(5) 2_653 4_543
Fe F Al 107.50(3) . 4_543
Al F Fe 113.50(5) 2_653 4_543
Fe F Fe 113.50(5) 2_653 4_543
Fe F Fe 107.50(3) . 4_543
Al F Fe 0.00(5) 4_543 4_543
Al F Fe 107.50(3) 2_653 3_645
Fe F Fe 107.50(3) 2_653 3_645
Fe F Fe 113.50(5) . 3_645
Al F Fe 107.50(3) 4_543 3_645
Fe F Fe 107.50(3) 4_543 3_645
Al F Al 107.50(3) 2_653 3_645
Fe F Al 107.50(3) 2_653 3_645
Fe F Al 113.50(5) . 3_645
Al F Al 107.50(3) 4_543 3_645
Fe F Al 107.50(3) 4_543 3_645
Fe F Al 0.00(3) 3_645 3_645
P O1 Fe 130.5(4) . .
P O2 Al 130.2(3) . 4_543
P O2 Fe 130.2(3) . 4_543
Al O2 Fe 0.00(6) 4_543 4_543
P O3 Al 162.7(7) . 11_545
P O3 Fe 162.7(7) . 11_545
Al O3 Fe 0.00(6) 11_545 11_545
C N C 46.0(6) . 5_544
C C C 89.68(16) 3_545 5_544
C C C 53.3(7) 3_545 7_554
C C C 37.0(7) 5_544 7_554
C C N 156.2(5) 3_545 .
C C N 67.0(3) 5_544 .
C C N 103.9(8) 7_554 .

loop_
_geom_bond_atom_site_label_1
_geom_bond_atom_site_label_2
_geom_bond_distance
_geom_bond_site_symmetry_2
Fe O2 1.922(5) 5_543
Fe O2 1.922(5) 2_653
Fe O3 1.939(8) 11_544
Fe O1 1.957(8) .
Fe F 2.3046(10) .
P O3 1.496(7) .
P O2 1.517(4) 6
P O2 1.517(4) .
P O1 1.520(8) .
F Al 2.3046(10) 2_653
F Fe 2.3046(10) 2_653
F Al 2.3046(10) 4_543
F Fe 2.3046(10) 4_543
F Fe 2.3046(10) 3_645
F Al 2.3046(10) 3_645
O2 Al 1.922(5) 4_543
O2 Fe 1.922(5) 4_543
O3 Al 1.939(8) 11_545
O3 Fe 1.939(8) 11_545
N C 1.564(11) .
N C 1.564(11) 5_544
C C 0.918(18) 3_545
C C 1.223(16) 5_544
C C 1.526(16) 7_554
